data_2208592
loop_
_publ_author_name
'Jie Zhu'
'Ming-Jie Zhang'
'Qing-Wei Liu'
'Zhao-Hui Pan'

_publ_section_title
;
 2-Phenyl-<i>N</i>-(<i>p</i>-tolylsulfonyl)aziridine
;
_journal_coeditor_code FL2007
_journal_issue 4
_journal_name_full 'Acta Crystallographica Section E'
_journal_page_first o1507
_journal_page_last o1508
_journal_paper_doi 10.1107/S1600536806009603
_journal_volume 62
_journal_year 2006
_chemical_formula_iupac 'C15 H15 N O2 S'
_chemical_formula_moiety 'C15 H15 N O2 S'
_chemical_formula_sum 'C15 H15 N O2 S'
_chemical_formula_weight 273.34
_chemical_melting_point 362
_chemical_name_systematic
;
2-Phenyl-N-(p-tolylsulfonyl)aziridine
;
_space_group_IT_number 14
_symmetry_cell_setting monoclinic
_symmetry_space_group_name_Hall '-P 2ybc'
_symmetry_space_group_name_H-M 'P 1 21/c 1'
_atom_sites_solution_hydrogens geom
_atom_sites_solution_primary direct
_atom_sites_solution_secondary difmap
_cell_angle_alpha 90.00
_cell_angle_beta 93.293(4)
_cell_angle_gamma 90.00
_cell_formula_units_Z 4
_cell_length_a 15.325(3)
_cell_length_b 7.8364(16)
_cell_length_c 11.773(2)
_cell_measurement_reflns_used 2001
_cell_measurement_temperature 294(2)
_cell_measurement_theta_max 22.59
_cell_measurement_theta_min 2.92
_cell_volume 1411.5(5)
_computing_cell_refinement 'SAINT (Bruker, 1997)'
_computing_data_collection 'SMART (Bruker, 1997)'
_computing_data_reduction SAINT
_computing_molecular_graphics 'SHELXTL (Bruker, 1997)'
_computing_publication_material SHELXTL
_computing_structure_refinement 'SHELXL97 (Sheldrick, 1997)'
_computing_structure_solution 'SHELXS97 (Sheldrick, 1997)'
_diffrn_ambient_temperature 293(2)
_diffrn_measured_fraction_theta_full 0.994
_diffrn_measured_fraction_theta_max 0.994
_diffrn_measurement_device_type 'Bruker SMART CCD area detector'
_diffrn_measurement_method '\f and \w'
_diffrn_radiation_monochromator graphite
_diffrn_radiation_source 'fine-focus sealed tube'
_diffrn_radiation_type MoK\a
_diffrn_radiation_wavelength 0.71073
_diffrn_reflns_av_R_equivalents 0.0407
_diffrn_reflns_av_sigmaI/netI 0.0451
_diffrn_reflns_limit_h_max 8
_diffrn_reflns_limit_h_min -19
_diffrn_reflns_limit_k_max 9
_diffrn_reflns_limit_k_min -9
_diffrn_reflns_limit_l_max 14
_diffrn_reflns_limit_l_min -14
_diffrn_reflns_number 7714
_diffrn_reflns_theta_full 26.42
_diffrn_reflns_theta_max 26.42
_diffrn_reflns_theta_min 2.66
_exptl_absorpt_coefficient_mu 0.226
_exptl_absorpt_correction_T_max 0.9561
_exptl_absorpt_correction_T_min 0.9352
_exptl_absorpt_correction_type multi-scan
_exptl_absorpt_process_details '(SADABS; Sheldrick, 1996)'
_exptl_crystal_colour colourless
_exptl_crystal_density_diffrn 1.286
_exptl_crystal_density_method 'not measured'
_exptl_crystal_description block
_exptl_crystal_F_000 576
_exptl_crystal_size_max 0.30
_exptl_crystal_size_mid 0.24
_exptl_crystal_size_min 0.20
_refine_diff_density_max 0.155
_refine_diff_density_min -0.289
_refine_ls_extinction_method none
_refine_ls_goodness_of_fit_ref 1.013
_refine_ls_hydrogen_treatment mixed
_refine_ls_matrix_type full
_refine_ls_number_parameters 185
_refine_ls_number_reflns 2893
_refine_ls_number_restraints 0
_refine_ls_restrained_S_all 1.013
_refine_ls_R_factor_all 0.0915
_refine_ls_R_factor_gt 0.0435
_refine_ls_shift/su_max 0.000
_refine_ls_shift/su_mean 0.000
_refine_ls_structure_factor_coef Fsqd
_refine_ls_weighting_details 'calc w=1/[\s^2^(Fo^2^)+(0.0652P)^2^+0.0807P] where P=(Fo^2^+2Fc^2^)/3'
_refine_ls_weighting_scheme calc
_refine_ls_wR_factor_gt 0.0983
_refine_ls_wR_factor_ref 0.1181
_reflns_number_gt 1663
_reflns_number_total 2893
_reflns_threshold_expression I>2\s(I)
_cod_data_source_file fl2007.cif
_cod_data_source_block I
_cod_depositor_comments
;
The following automatic conversions were performed:
'_symmetry_cell_setting' value 'Monoclinic' changed to 'monoclinic'
according to '/home/saulius/struct/CIF-dictionaries/cif_core.dic'
dictionary named 'cif_core.dic' version 2.4.1 from 2010-06-29.

Automatic conversion script
Id: cif_fix_enum 1527 2010-12-29 10:47:43Z saulius 

The following automatic conversions were performed:

'_symmetry_cell_setting' value 'Monoclinic' changed to 'monoclinic'
according to /home/saulius/struct/CIF-dictionaries/cif_core.dic
dictionary named 'cif_core.dic' version 2.4.1 from 2010-06-29.

Automatic conversion script
Id: cif_fix_values 1715 2011-07-08 13:25:40Z adriana 
;
_cod_original_sg_symbol_H-M 'P 21/c'
_cod_database_code 2208592
_cod_database_fobs_code 2208592

loop_
_symmetry_equiv_pos_as_xyz
'x, y, z'
'-x, y+1/2, -z+1/2'
'-x, -y, -z'
'x, -y-1/2, z-1/2'

loop_
_atom_site_type_symbol
_atom_site_label
_atom_site_fract_x
_atom_site_fract_y
_atom_site_fract_z
_atom_site_U_iso_or_equiv
_atom_site_adp_type
_atom_site_calc_flag
_atom_site_refinement_flags
_atom_site_occupancy
S S1 0.27831(3) 0.19666(8) 0.62634(5) 0.0596(2) Uani d . 1
O O1 0.32143(11) 0.3553(2) 0.61072(17) 0.0924(6) Uani d . 1
O O2 0.27091(10) 0.1369(2) 0.74008(12) 0.0750(5) Uani d . 1
N N1 0.17769(10) 0.1965(2) 0.56633(14) 0.0521(5) Uani d . 1
C C1 -0.00079(15) 0.4123(3) 0.69969(19) 0.0624(6) Uani d . 1
H H1 0.0353 0.4842 0.7442 0.075 Uiso calc R 1
C C2 -0.08669(17) 0.3908(3) 0.7258(2) 0.0718(7) Uani d . 1
H H2 -0.1083 0.4484 0.7873 0.086 Uiso calc R 1
C C3 -0.13995(15) 0.2843(4) 0.6610(2) 0.0710(7) Uani d . 1
H H3 -0.1979 0.2693 0.6784 0.085 Uiso calc R 1
C C4 -0.10802(16) 0.2007(3) 0.5714(2) 0.0707(7) Uani d . 1
H H4 -0.1442 0.1280 0.5276 0.085 Uiso calc R 1
C C5 -0.02285(15) 0.2230(3) 0.54489(19) 0.0625(6) Uani d . 1
H H5 -0.0019 0.1657 0.4828 0.075 Uiso calc R 1
C C6 0.03223(13) 0.3290(3) 0.60885(17) 0.0504(5) Uani d . 1
C C7 0.12466(17) 0.3545(3) 0.5815(2) 0.0642(7) Uani d . 1
H H7 0.1528(16) 0.435(3) 0.624(2) 0.078(8) Uiso d . 1
C C8 0.1597(2) 0.3178(5) 0.4719(3) 0.0874(10) Uani d . 1
H H8A 0.2054(19) 0.378(4) 0.454(2) 0.097(11) Uiso d . 1
H H8B 0.1206(19) 0.266(4) 0.418(2) 0.098(11) Uiso d . 1
C C9 0.32746(12) 0.0399(3) 0.54642(18) 0.0524(5) Uani d . 1
C C10 0.36502(16) 0.0802(4) 0.4465(2) 0.0764(8) Uani d . 1
H H10 0.3643 0.1920 0.4199 0.092 Uiso calc R 1
C C11 0.40381(17) -0.0473(5) 0.3860(2) 0.0879(9) Uani d . 1
H H11 0.4290 -0.0195 0.3185 0.106 Uiso calc R 1
C C12 0.40643(14) -0.2135(4) 0.4222(2) 0.0691(7) Uani d . 1
C C13 0.36713(16) -0.2509(3) 0.5203(2) 0.0737(7) Uani d . 1
H H13 0.3670 -0.3632 0.5458 0.088 Uiso calc R 1
C C14 0.32780(14) -0.1272(3) 0.5826(2) 0.0640(6) Uani d . 1
H H14 0.3014 -0.1564 0.6491 0.077 Uiso calc R 1
C C15 0.45135(19) -0.3501(4) 0.3570(3) 0.1089(11) Uani d . 1
H H15A 0.5038 -0.3851 0.3991 0.163 Uiso calc R 1
H H15B 0.4659 -0.3059 0.2844 0.163 Uiso calc R 1
H H15C 0.4130 -0.4463 0.3459 0.163 Uiso calc R 1

loop_
_atom_site_aniso_label
_atom_site_aniso_U_11
_atom_site_aniso_U_22
_atom_site_aniso_U_33
_atom_site_aniso_U_12
_atom_site_aniso_U_13
_atom_site_aniso_U_23
S1 0.0469(3) 0.0657(4) 0.0659(4) -0.0080(3) -0.0004(3) -0.0003(3)
O1 0.0710(12) 0.0681(12) 0.1391(17) -0.0249(9) 0.0147(10) -0.0092(11)
O2 0.0654(10) 0.1128(14) 0.0460(9) 0.0037(9) -0.0045(7) 0.0021(9)
N1 0.0473(10) 0.0571(11) 0.0517(10) 0.0044(8) 0.0004(8) 0.0035(9)
C1 0.0669(15) 0.0613(15) 0.0573(14) 0.0099(12) -0.0123(11) -0.0129(12)
C2 0.0693(17) 0.0837(18) 0.0623(16) 0.0254(14) 0.0028(13) -0.0094(14)
C3 0.0511(14) 0.0836(19) 0.0780(18) 0.0147(13) 0.0008(12) 0.0023(15)
C4 0.0591(15) 0.0722(17) 0.0786(17) 0.0018(13) -0.0154(13) -0.0127(14)
C5 0.0690(16) 0.0621(15) 0.0560(14) 0.0109(12) 0.0007(11) -0.0141(11)
C6 0.0552(13) 0.0450(13) 0.0503(13) 0.0094(10) -0.0029(10) 0.0011(10)
C7 0.0675(16) 0.0502(15) 0.0749(18) 0.0024(12) 0.0040(13) 0.0054(13)
C8 0.070(2) 0.116(3) 0.077(2) 0.019(2) 0.0127(17) 0.034(2)
C9 0.0384(11) 0.0644(15) 0.0542(13) -0.0036(10) 0.0008(9) 0.0098(11)
C10 0.0803(18) 0.0752(18) 0.0757(18) 0.0065(14) 0.0217(14) 0.0214(14)
C11 0.0828(19) 0.117(3) 0.0670(17) 0.0063(18) 0.0261(14) 0.0108(18)
C12 0.0463(13) 0.088(2) 0.0713(17) 0.0040(13) -0.0069(12) -0.0090(15)
C13 0.0608(15) 0.0605(16) 0.099(2) 0.0034(12) -0.0027(14) 0.0069(15)
C14 0.0557(14) 0.0704(17) 0.0662(15) -0.0012(12) 0.0073(11) 0.0189(14)
C15 0.0751(19) 0.132(3) 0.118(3) 0.0234(18) -0.0104(17) -0.047(2)

loop_
_atom_type_symbol
_atom_type_description
_atom_type_scat_dispersion_real
_atom_type_scat_dispersion_imag
_atom_type_scat_source
C C 0.0033 0.0016
; International Tables
Vol. C, Tables 4.2.6.8 and 6.1.1.4
;
H H 0.0000 0.0000
; International Tables
Vol. C, Tables 4.2.6.8 and 6.1.1.4
;
N N 0.0061 0.0033
; International Tables
Vol. C, Tables 4.2.6.8 and 6.1.1.4
;
O O 0.0106 0.0060
; International Tables
Vol. C, Tables 4.2.6.8 and 6.1.1.4
;
S S 0.1246 0.1234
; International Tables
Vol. C, Tables 4.2.6.8 and 6.1.1.4
;

loop_
_geom_angle_atom_site_label_1
_geom_angle_atom_site_label_2
_geom_angle_atom_site_label_3
_geom_angle
_geom_angle_publ_flag
O1 S1 O2 117.98(11) yes
O1 S1 N1 111.85(11) ?
O2 S1 N1 106.08(9) ?
O1 S1 C9 109.10(11) ?
O2 S1 C9 109.54(11) ?
N1 S1 C9 100.92(9) yes
C8 N1 C7 58.59(17) yes
C8 N1 S1 116.67(19) ?
C7 N1 S1 116.50(16) ?
C6 C1 C2 121.0(2) ?
C6 C1 H1 119.5 ?
C2 C1 H1 119.5 ?
C3 C2 C1 119.8(2) ?
C3 C2 H2 120.1 ?
C1 C2 H2 120.1 ?
C4 C3 C2 119.8(2) ?
C4 C3 H3 120.1 ?
C2 C3 H3 120.1 ?
C3 C4 C5 120.4(2) ?
C3 C4 H4 119.8 ?
C5 C4 H4 119.8 ?
C4 C5 C6 121.0(2) ?
C4 C5 H5 119.5 ?
C6 C5 H5 119.5 ?
C1 C6 C5 118.1(2) ?
C1 C6 C7 120.2(2) ?
C5 C6 C7 121.7(2) ?
C8 C7 C6 124.8(2) ?
C8 C7 N1 60.00(17) yes
C6 C7 N1 116.5(2) ?
C8 C7 H7 116.0(16) ?
C6 C7 H7 114.1(16) ?
N1 C7 H7 113.8(16) ?
C7 C8 N1 61.41(16) yes
C7 C8 H8A 116.1(19) ?
N1 C8 H8A 114.0(19) ?
C7 C8 H8B 115.6(17) ?
N1 C8 H8B 108.4(18) ?
H8A C8 H8B 124(3) ?
C10 C9 C14 119.3(2) ?
C10 C9 S1 120.94(19) ?
C14 C9 S1 119.80(17) ?
C9 C10 C11 119.2(3) ?
C9 C10 H10 120.4 ?
C11 C10 H10 120.4 ?
C12 C11 C10 122.2(2) ?
C12 C11 H11 118.9 ?
C10 C11 H11 118.9 ?
C13 C12 C11 117.4(2) ?
C13 C12 C15 121.0(3) ?
C11 C12 C15 121.5(3) ?
C12 C13 C14 121.9(3) ?
C12 C13 H13 119.1 ?
C14 C13 H13 119.1 ?
C13 C14 C9 119.9(2) ?
C13 C14 H14 120.0 ?
C9 C14 H14 120.0 ?
C12 C15 H15A 109.5 ?
C12 C15 H15B 109.5 ?
H15A C15 H15B 109.5 ?
C12 C15 H15C 109.5 ?
H15A C15 H15C 109.5 ?
H15B C15 H15C 109.5 ?

loop_
_geom_bond_atom_site_label_1
_geom_bond_atom_site_label_2
_geom_bond_distance
_geom_bond_publ_flag
S1 O1 1.4250(17) yes
S1 O2 1.4293(16) yes
S1 N1 1.6589(17) yes
S1 C9 1.745(2) yes
N1 C8 1.476(3) yes
N1 C7 1.497(3) yes
C1 C6 1.374(3) ?
C1 C2 1.379(3) ?
C1 H1 0.9300 ?
C2 C3 1.368(4) ?
C2 H2 0.9300 ?
C3 C4 1.357(3) ?
C3 H3 0.9300 ?
C4 C5 1.370(3) ?
C4 H4 0.9300 ?
C5 C6 1.377(3) ?
C5 H5 0.9300 ?
C6 C7 1.484(3) ?
C7 C8 1.455(3) ?
C7 H7 0.9000 ?
C8 H8A 0.8800 ?
C8 H8B 0.9400 ?
C9 C10 1.376(3) ?
C9 C14 1.377(3) ?
C10 C11 1.381(4) ?
C10 H10 0.9300 ?
C11 C12 1.370(4) ?
C11 H11 0.9300 ?
C12 C13 1.370(4) ?
C12 C15 1.506(4) ?
C13 C14 1.375(3) ?
C13 H13 0.9300 ?
C14 H14 0.9300 ?
C15 H15A 0.9600 ?
C15 H15B 0.9600 ?
C15 H15C 0.9600 ?

loop_
_geom_torsion_atom_site_label_1
_geom_torsion_atom_site_label_2
_geom_torsion_atom_site_label_3
_geom_torsion_atom_site_label_4
_geom_torsion
O1 S1 N1 C8 23.9(2)
O2 S1 N1 C8 153.8(2)
C9 S1 N1 C8 -92.0(2)
O1 S1 N1 C7 -42.43(18)
O2 S1 N1 C7 87.49(17)
C9 S1 N1 C7 -158.30(16)
C6 C1 C2 C3 0.4(4)
C1 C2 C3 C4 -0.1(4)
C2 C3 C4 C5 -0.3(4)
C3 C4 C5 C6 0.5(4)
C2 C1 C6 C5 -0.2(3)
C2 C1 C6 C7 179.6(2)
C4 C5 C6 C1 -0.3(3)
C4 C5 C6 C7 179.9(2)
C1 C6 C7 C8 -160.4(3)
C5 C6 C7 C8 19.4(4)
C1 C6 C7 N1 129.1(2)
C5 C6 C7 N1 -51.1(3)
S1 N1 C7 C8 106.4(2)
C8 N1 C7 C6 116.7(3)
S1 N1 C7 C6 -136.85(19)
C6 C7 C8 N1 -103.0(3)
S1 N1 C8 C7 -106.16(19)
O1 S1 C9 C10 -30.4(2)
O2 S1 C9 C10 -160.96(18)
N1 S1 C9 C10 87.5(2)
O1 S1 C9 C14 150.49(18)
O2 S1 C9 C14 20.0(2)
N1 S1 C9 C14 -91.60(18)
C14 C9 C10 C11 -1.4(4)
S1 C9 C10 C11 179.6(2)
C9 C10 C11 C12 -0.1(4)
C10 C11 C12 C13 1.4(4)
C10 C11 C12 C15 -178.2(2)
C11 C12 C13 C14 -1.4(4)
C15 C12 C13 C14 178.3(2)
C12 C13 C14 C9 -0.1(4)
C10 C9 C14 C13 1.5(3)
S1 C9 C14 C13 -179.50(18)

loop_
_cod_related_entry_id
_cod_related_entry_database
_cod_related_entry_code
1 ChemSpider 501023
